data_7240752
loop_
_publ_author_name
'Liu, Xiao-Jing'
'Gao, Guan-Lei'
'Jiang, Hao'
'Jia, Yan-Rong'
'Xia, Min'

_publ_section_title
;
 Deep insight into reasons for the mechanoluminescence phenomenon of
 triphenylamine-substituted imidazoles and their distinct
 mechano-fluorochromic behaviours
;
_journal_issue 39
_journal_name_full 'RSC Advances'
_journal_page_first 23187
_journal_page_last 23195
_journal_paper_doi 10.1039/D0RA02737E
_journal_volume 10
_journal_year 2020
_chemical_formula_moiety 'C32 H22 N4'
_chemical_formula_sum 'C32 H22 N4'
_chemical_formula_weight 462.53
_space_group_crystal_system monoclinic
_space_group_IT_number 14
_space_group_name_Hall '-P 2ybc'
_space_group_name_H-M_alt 'P 1 21/c 1'
_atom_sites_solution_hydrogens geom
_atom_sites_solution_primary dual
_audit_creation_date 2019-05-29
_audit_creation_method
;
Olex2 1.2
(compiled 2018.05.29 svn.r3508 for OlexSys, GUI svn.r5506)
;
_audit_update_record
;
2019-10-14 deposited with the CCDC.	2020-05-29 downloaded from the CCDC.
;
_cell_angle_alpha 90
_cell_angle_beta 94.1860(10)
_cell_angle_gamma 90
_cell_formula_units_Z 4
_cell_length_a 13.2852(5)
_cell_length_b 9.7783(3)
_cell_length_c 18.6415(6)
_cell_measurement_reflns_used 9958
_cell_measurement_temperature 170(2)
_cell_measurement_theta_max 27.09
_cell_measurement_theta_min 2.59
_cell_volume 2415.20(14)
_computing_cell_refinement 'SAINT V8.38A (?, 2016)'
_computing_data_reduction 'SAINT V8.38A (?, 2016)'
_computing_molecular_graphics 'Olex2 (Dolomanov et al., 2009)'
_computing_publication_material 'Olex2 (Dolomanov et al., 2009)'
_computing_structure_refinement 'ShelXL (Sheldrick, 2015)'
_computing_structure_solution 'ShelXT (Sheldrick, 2015)'
_diffrn_ambient_temperature 169.99
_diffrn_measured_fraction_theta_full 0.997
_diffrn_measured_fraction_theta_max 0.996
_diffrn_measurement_device_type 'Bruker APEX-II CCD'
_diffrn_measurement_method '\f and \w scans'
_diffrn_radiation_type MoK\a
_diffrn_radiation_wavelength 0.71073
_diffrn_reflns_av_R_equivalents 0.0263
_diffrn_reflns_av_unetI/netI 0.0228
_diffrn_reflns_Laue_measured_fraction_full 0.997
_diffrn_reflns_Laue_measured_fraction_max 0.996
_diffrn_reflns_limit_h_max 14
_diffrn_reflns_limit_h_min -17
_diffrn_reflns_limit_k_max 12
_diffrn_reflns_limit_k_min -12
_diffrn_reflns_limit_l_max 23
_diffrn_reflns_limit_l_min -22
_diffrn_reflns_number 20884
_diffrn_reflns_point_group_measured_fraction_full 0.997
_diffrn_reflns_point_group_measured_fraction_max 0.996
_diffrn_reflns_theta_full 25.242
_diffrn_reflns_theta_max 27.108
_diffrn_reflns_theta_min 2.191
_diffrn_standards_number 0
_exptl_absorpt_coefficient_mu 0.076
_exptl_absorpt_correction_T_max 0.7455
_exptl_absorpt_correction_T_min 0.6769
_exptl_absorpt_correction_type multi-scan
_exptl_absorpt_process_details
;
SADABS-2016/2 (Bruker,2016/2) was used for absorption correction.
wR2(int) was 0.1192 before and 0.0406 after correction.
The Ratio of minimum to maximum transmission is 0.9080.
The \l/2 correction factor is Not present.
;
_exptl_crystal_colour yellow
_exptl_crystal_colour_primary yellow
_exptl_crystal_density_diffrn 1.272
_exptl_crystal_description block
_exptl_crystal_F_000 968
_exptl_crystal_size_max 0.49
_exptl_crystal_size_mid 0.35
_exptl_crystal_size_min 0.3
_refine_diff_density_max 0.217
_refine_diff_density_min -0.193
_refine_diff_density_rms 0.034
_refine_ls_extinction_method none
_refine_ls_goodness_of_fit_ref 1.031
_refine_ls_hydrogen_treatment constr
_refine_ls_matrix_type full
_refine_ls_number_parameters 325
_refine_ls_number_reflns 5301
_refine_ls_number_restraints 0
_refine_ls_restrained_S_all 1.031
_refine_ls_R_factor_all 0.0470
_refine_ls_R_factor_gt 0.0386
_refine_ls_shift/su_max 0.001
_refine_ls_shift/su_mean 0.000
_refine_ls_structure_factor_coef Fsqd
_refine_ls_weighting_details 'w=1/[\s^2^(Fo^2^)+(0.0420P)^2^+0.6855P] where P=(Fo^2^+2Fc^2^)/3'
_refine_ls_weighting_scheme calc
_refine_ls_wR_factor_gt 0.0934
_refine_ls_wR_factor_ref 0.0997
_reflns_Friedel_coverage 0.000
_reflns_number_gt 4472
_reflns_number_total 5301
_reflns_threshold_expression 'I > 2\s(I)'
_cod_data_source_file d0ra02737e2.cif
_cod_data_source_block 190529_xm190529_01_0m
_cod_depositor_comments 'Adding full bibliography for 7240750--7240752.cif.'
_cod_database_code 7240752
_shelx_shelxl_version_number 2016/6
_shelx_space_group_comment
;
The symmetry employed for this shelxl refinement is uniquely defined
by the following loop, which should always be used as a source of
symmetry information in preference to the above space-group names.
They are only intended as comments.
;
_shelx_estimated_absorpt_t_max 0.977
_shelx_estimated_absorpt_t_min 0.964
_olex2_refinement_description
;
1. Fixed Uiso
 At 1.2 times of:
  All C(H) groups
2.a Aromatic/amide H refined with riding coordinates:
 C1(H1), C2(H2), C3(H3), C4(H4), C9(H9), C10(H10), C12(H12), C13(H13),
 C16(H16), C17(H17), C19(H19), C20(H20), C22(H22), C23(H23), C24(H24), C25(H25),
  C26(H26), C28(H28), C29(H29), C30(H30), C31(H31), C32(H32)
;
_olex2_submission_special_instructions 'No special instructions were received'

loop_
_space_group_symop_operation_xyz
'x, y, z'
'-x, y+1/2, -z+1/2'
'-x, -y, -z'
'x, -y-1/2, z-1/2'

loop_
_atom_site_label
_atom_site_type_symbol
_atom_site_fract_x
_atom_site_fract_y
_atom_site_fract_z
_atom_site_U_iso_or_equiv
_atom_site_adp_type
_atom_site_occupancy
_atom_site_site_symmetry_order
_atom_site_calc_flag
_atom_site_refinement_flags_posn
_atom_site_refinement_flags_adp
_atom_site_refinement_flags_occupancy
_atom_site_disorder_assembly
_atom_site_disorder_group
N1 N 0.37310(8) 0.94086(10) 0.37336(6) 0.0361(2) Uani 1 1 d . . . . .
N2 N 0.30853(7) 0.72845(9) 0.36474(5) 0.0285(2) Uani 1 1 d . . . . .
N3 N 0.52852(9) 0.81696(13) -0.00540(6) 0.0483(3) Uani 1 1 d . . . . .
N4 N 0.15963(8) 0.22329(10) 0.25733(5) 0.0355(2) Uani 1 1 d . . . . .
C1 C 0.32811(12) 0.98311(14) 0.50031(8) 0.0476(3) Uani 1 1 d . . . . .
H1 H 0.356855 1.071972 0.504439 0.057 Uiso 1 1 calc R . . . .
C2 C 0.28115(13) 0.92538(15) 0.55618(8) 0.0516(4) Uani 1 1 d . . . . .
H2 H 0.276999 0.975735 0.599451 0.062 Uiso 1 1 calc R . . . .
C3 C 0.23940(11) 0.79444(15) 0.55085(7) 0.0449(3) Uani 1 1 d . . . . .
H3 H 0.207511 0.757974 0.590635 0.054 Uiso 1 1 calc R . . . .
C4 C 0.24316(9) 0.71654(13) 0.48940(6) 0.0363(3) Uani 1 1 d . . . . .
H4 H 0.214559 0.627553 0.485696 0.044 Uiso 1 1 calc R . . . .
C5 C 0.29117(9) 0.77551(12) 0.43313(6) 0.0301(2) Uani 1 1 d . . . . .
C6 C 0.33219(9) 0.90690(12) 0.43725(7) 0.0350(3) Uani 1 1 d . . . . .
C7 C 0.35805(8) 0.83323(11) 0.33178(6) 0.0305(2) Uani 1 1 d . . . . .
C8 C 0.39267(8) 0.82509(11) 0.25884(6) 0.0308(2) Uani 1 1 d . . . . .
C9 C 0.43895(9) 0.70820(12) 0.23366(7) 0.0369(3) Uani 1 1 d . . . . .
H9 H 0.445928 0.629491 0.263490 0.044 Uiso 1 1 calc R . . . .
C10 C 0.47472(10) 0.70540(13) 0.16598(7) 0.0389(3) Uani 1 1 d . . . . .
H10 H 0.506923 0.625816 0.149468 0.047 Uiso 1 1 calc R . . . .
C11 C 0.46309(9) 0.82044(13) 0.12219(7) 0.0347(3) Uani 1 1 d . . . . .
C12 C 0.41750(9) 0.93821(13) 0.14628(7) 0.0354(3) Uani 1 1 d . . . . .
H12 H 0.410206 1.016549 0.116212 0.042 Uiso 1 1 calc R . . . .
C13 C 0.38286(9) 0.94007(12) 0.21452(7) 0.0336(3) Uani 1 1 d . . . . .
H13 H 0.352081 1.020465 0.231364 0.040 Uiso 1 1 calc R . . . .
C14 C 0.49868(10) 0.81750(13) 0.05072(7) 0.0388(3) Uani 1 1 d . . . . .
C15 C 0.27249(8) 0.60100(11) 0.33538(6) 0.0274(2) Uani 1 1 d . . . . .
C16 C 0.29577(9) 0.48106(12) 0.37289(6) 0.0321(3) Uani 1 1 d . . . . .
H16 H 0.336683 0.484340 0.416833 0.039 Uiso 1 1 calc R . . . .
C17 C 0.25963(9) 0.35687(12) 0.34651(6) 0.0340(3) Uani 1 1 d . . . . .
H17 H 0.276249 0.275190 0.372314 0.041 Uiso 1 1 calc R . . . .
C18 C 0.19894(9) 0.35070(11) 0.28229(6) 0.0304(2) Uani 1 1 d . . . . .
C19 C 0.17604(9) 0.47168(12) 0.24474(6) 0.0302(2) Uani 1 1 d . . . . .
H19 H 0.135155 0.468681 0.200781 0.036 Uiso 1 1 calc R . . . .
C20 C 0.21243(8) 0.59588(11) 0.27106(6) 0.0288(2) Uani 1 1 d . . . . .
H20 H 0.196411 0.677694 0.245215 0.035 Uiso 1 1 calc R . . . .
C21 C 0.11256(9) 0.13673(12) 0.30627(6) 0.0308(2) Uani 1 1 d . . . . .
C22 C 0.05279(10) 0.19093(14) 0.35706(6) 0.0403(3) Uani 1 1 d . . . . .
H22 H 0.041722 0.286798 0.359036 0.048 Uiso 1 1 calc R . . . .
C23 C 0.00898(11) 0.10426(17) 0.40526(7) 0.0484(4) Uani 1 1 d . . . . .
H23 H -0.030758 0.141584 0.440821 0.058 Uiso 1 1 calc R . . . .
C24 C 0.02278(11) -0.03493(16) 0.40177(7) 0.0472(4) Uani 1 1 d . . . . .
H24 H -0.007801 -0.093564 0.434508 0.057 Uiso 1 1 calc R . . . .
C25 C 0.08105(10) -0.08889(14) 0.35065(7) 0.0425(3) Uani 1 1 d . . . . .
H25 H 0.090177 -0.185060 0.347932 0.051 Uiso 1 1 calc R . . . .
C26 C 0.12638(9) -0.00401(12) 0.30325(7) 0.0355(3) Uani 1 1 d . . . . .
H26 H 0.167135 -0.041983 0.268479 0.043 Uiso 1 1 calc R . . . .
C27 C 0.15209(9) 0.19169(11) 0.18307(6) 0.0291(2) Uani 1 1 d . . . . .
C28 C 0.06839(10) 0.12258(12) 0.15208(6) 0.0349(3) Uani 1 1 d . . . . .
H28 H 0.016013 0.095305 0.181080 0.042 Uiso 1 1 calc R . . . .
C29 C 0.06092(11) 0.09327(14) 0.07925(7) 0.0451(3) Uani 1 1 d . . . . .
H29 H 0.003341 0.046201 0.058570 0.054 Uiso 1 1 calc R . . . .
C30 C 0.13674(12) 0.13205(14) 0.03633(7) 0.0462(3) Uani 1 1 d . . . . .
H30 H 0.130954 0.113219 -0.013798 0.055 Uiso 1 1 calc R . . . .
C31 C 0.22054(12) 0.19813(13) 0.06702(7) 0.0436(3) Uani 1 1 d . . . . .
H31 H 0.273256 0.223653 0.037927 0.052 Uiso 1 1 calc R . . . .
C32 C 0.22900(10) 0.22796(12) 0.13999(7) 0.0372(3) Uani 1 1 d . . . . .
H32 H 0.287444 0.273255 0.160565 0.045 Uiso 1 1 calc R . . . .

loop_
_atom_site_aniso_label
_atom_site_aniso_U_11
_atom_site_aniso_U_22
_atom_site_aniso_U_33
_atom_site_aniso_U_23
_atom_site_aniso_U_13
_atom_site_aniso_U_12
N1 0.0397(6) 0.0270(5) 0.0418(6) -0.0012(4) 0.0054(4) -0.0033(4)
N2 0.0295(5) 0.0249(5) 0.0309(5) 0.0003(4) 0.0021(4) -0.0026(4)
N3 0.0472(7) 0.0542(7) 0.0449(7) -0.0040(5) 0.0129(5) -0.0073(5)
N4 0.0527(6) 0.0283(5) 0.0260(5) 0.0006(4) 0.0057(4) -0.0124(4)
C1 0.0645(9) 0.0318(7) 0.0465(8) -0.0089(6) 0.0041(7) -0.0003(6)
C2 0.0731(10) 0.0441(8) 0.0381(7) -0.0090(6) 0.0074(7) 0.0084(7)
C3 0.0534(8) 0.0473(8) 0.0347(7) 0.0035(6) 0.0082(6) 0.0073(6)
C4 0.0382(7) 0.0357(6) 0.0350(6) 0.0035(5) 0.0023(5) -0.0004(5)
C5 0.0296(6) 0.0294(6) 0.0309(6) -0.0010(4) -0.0007(4) 0.0020(4)
C6 0.0388(7) 0.0284(6) 0.0377(6) -0.0013(5) 0.0023(5) 0.0007(5)
C7 0.0289(6) 0.0249(5) 0.0378(6) 0.0024(4) 0.0030(5) -0.0007(4)
C8 0.0268(6) 0.0279(6) 0.0380(6) 0.0015(5) 0.0046(5) -0.0022(4)
C9 0.0359(6) 0.0297(6) 0.0459(7) 0.0066(5) 0.0091(5) 0.0048(5)
C10 0.0355(6) 0.0341(6) 0.0482(7) -0.0003(5) 0.0112(5) 0.0064(5)
C11 0.0284(6) 0.0371(6) 0.0393(6) -0.0003(5) 0.0070(5) -0.0037(5)
C12 0.0350(6) 0.0314(6) 0.0401(6) 0.0055(5) 0.0055(5) -0.0018(5)
C13 0.0327(6) 0.0263(6) 0.0421(6) 0.0009(5) 0.0060(5) -0.0007(5)
C14 0.0329(6) 0.0397(7) 0.0443(7) -0.0015(5) 0.0068(5) -0.0047(5)
C15 0.0270(5) 0.0249(5) 0.0304(5) 0.0000(4) 0.0026(4) -0.0023(4)
C16 0.0339(6) 0.0299(6) 0.0316(6) 0.0032(5) -0.0048(5) -0.0013(5)
C17 0.0413(7) 0.0266(6) 0.0335(6) 0.0061(4) -0.0024(5) -0.0018(5)
C18 0.0366(6) 0.0265(6) 0.0283(5) 0.0006(4) 0.0038(4) -0.0048(5)
C19 0.0340(6) 0.0306(6) 0.0256(5) 0.0017(4) -0.0007(4) -0.0014(5)
C20 0.0317(6) 0.0259(5) 0.0288(5) 0.0044(4) 0.0018(4) 0.0012(4)
C21 0.0351(6) 0.0325(6) 0.0243(5) 0.0038(4) -0.0003(4) -0.0069(5)
C22 0.0490(8) 0.0416(7) 0.0303(6) -0.0058(5) 0.0038(5) -0.0067(6)
C23 0.0483(8) 0.0718(10) 0.0259(6) -0.0046(6) 0.0072(5) -0.0138(7)
C24 0.0462(8) 0.0620(9) 0.0324(6) 0.0171(6) -0.0040(5) -0.0195(7)
C25 0.0359(7) 0.0400(7) 0.0504(8) 0.0182(6) -0.0058(6) -0.0064(5)
C26 0.0311(6) 0.0333(6) 0.0421(7) 0.0079(5) 0.0029(5) -0.0016(5)
C27 0.0388(6) 0.0216(5) 0.0274(5) 0.0010(4) 0.0063(4) 0.0024(4)
C28 0.0399(7) 0.0347(6) 0.0308(6) -0.0037(5) 0.0077(5) -0.0010(5)
C29 0.0552(8) 0.0465(8) 0.0337(6) -0.0094(6) 0.0031(6) -0.0038(6)
C30 0.0742(10) 0.0365(7) 0.0293(6) -0.0048(5) 0.0129(6) 0.0053(7)
C31 0.0605(9) 0.0322(6) 0.0414(7) 0.0039(5) 0.0253(6) 0.0031(6)
C32 0.0434(7) 0.0283(6) 0.0412(7) 0.0029(5) 0.0120(5) -0.0011(5)

loop_
_atom_type_symbol
_atom_type_description
_atom_type_scat_dispersion_real
_atom_type_scat_dispersion_imag
_atom_type_scat_source
C C 0.0033 0.0016 'International Tables Vol C Tables 4.2.6.8 and 6.1.1.4'
H H 0.0000 0.0000 'International Tables Vol C Tables 4.2.6.8 and 6.1.1.4'
N N 0.0061 0.0033 'International Tables Vol C Tables 4.2.6.8 and 6.1.1.4'

loop_
_geom_angle_atom_site_label_1
_geom_angle_atom_site_label_2
_geom_angle_atom_site_label_3
_geom_angle
_geom_angle_site_symmetry_1
_geom_angle_site_symmetry_3
_geom_angle_publ_flag
C7 N1 C6 105.24(10) . . ?
C5 N2 C15 124.49(9) . . ?
C7 N2 C5 106.13(9) . . ?
C7 N2 C15 129.17(9) . . ?
C18 N4 C21 118.79(9) . . ?
C27 N4 C18 120.77(9) . . ?
C27 N4 C21 119.64(9) . . ?
C2 C1 H1 121.1 . . ?
C2 C1 C6 117.82(13) . . ?
C6 C1 H1 121.1 . . ?
C1 C2 H2 119.2 . . ?
C1 C2 C3 121.53(13) . . ?
C3 C2 H2 119.2 . . ?
C2 C3 H3 119.1 . . ?
C4 C3 C2 121.82(13) . . ?
C4 C3 H3 119.1 . . ?
C3 C4 H4 121.8 . . ?
C3 C4 C5 116.32(12) . . ?
C5 C4 H4 121.8 . . ?
N2 C5 C4 132.04(11) . . ?
N2 C5 C6 105.36(10) . . ?
C4 C5 C6 122.58(11) . . ?
N1 C6 C1 129.62(12) . . ?
N1 C6 C5 110.46(10) . . ?
C5 C6 C1 119.92(12) . . ?
N1 C7 N2 112.81(10) . . ?
N1 C7 C8 123.03(10) . . ?
N2 C7 C8 124.15(10) . . ?
C9 C8 C7 122.08(10) . . ?
C9 C8 C13 119.03(11) . . ?
C13 C8 C7 118.83(10) . . ?
C8 C9 H9 119.6 . . ?
C10 C9 C8 120.87(11) . . ?
C10 C9 H9 119.6 . . ?
C9 C10 H10 120.4 . . ?
C9 C10 C11 119.28(11) . . ?
C11 C10 H10 120.4 . . ?
C10 C11 C14 119.64(11) . . ?
C12 C11 C10 120.81(11) . . ?
C12 C11 C14 119.55(11) . . ?
C11 C12 H12 120.3 . . ?
C13 C12 C11 119.31(11) . . ?
C13 C12 H12 120.3 . . ?
C8 C13 H13 119.7 . . ?
C12 C13 C8 120.69(11) . . ?
C12 C13 H13 119.7 . . ?
N3 C14 C11 178.55(14) . . ?
C16 C15 N2 119.17(10) . . ?
C16 C15 C20 119.73(10) . . ?
C20 C15 N2 121.07(10) . . ?
C15 C16 H16 119.9 . . ?
C17 C16 C15 120.25(10) . . ?
C17 C16 H16 119.9 . . ?
C16 C17 H17 119.8 . . ?
C16 C17 C18 120.47(10) . . ?
C18 C17 H17 119.8 . . ?
C17 C18 N4 119.74(10) . . ?
C17 C18 C19 118.98(10) . . ?
C19 C18 N4 121.26(10) . . ?
C18 C19 H19 119.7 . . ?
C20 C19 C18 120.53(10) . . ?
C20 C19 H19 119.7 . . ?
C15 C20 H20 120.0 . . ?
C19 C20 C15 120.04(10) . . ?
C19 C20 H20 120.0 . . ?
C22 C21 N4 120.78(11) . . ?
C22 C21 C26 119.38(11) . . ?
C26 C21 N4 119.84(11) . . ?
C21 C22 H22 120.1 . . ?
C21 C22 C23 119.71(13) . . ?
C23 C22 H22 120.1 . . ?
C22 C23 H23 119.7 . . ?
C24 C23 C22 120.54(13) . . ?
C24 C23 H23 119.7 . . ?
C23 C24 H24 120.1 . . ?
C23 C24 C25 119.73(12) . . ?
C25 C24 H24 120.1 . . ?
C24 C25 H25 119.8 . . ?
C24 C25 C26 120.39(13) . . ?
C26 C25 H25 119.8 . . ?
C21 C26 H26 119.9 . . ?
C25 C26 C21 120.24(12) . . ?
C25 C26 H26 119.9 . . ?
C28 C27 N4 120.67(10) . . ?
C28 C27 C32 118.89(11) . . ?
C32 C27 N4 120.44(11) . . ?
C27 C28 H28 119.8 . . ?
C29 C28 C27 120.41(12) . . ?
C29 C28 H28 119.8 . . ?
C28 C29 H29 119.8 . . ?
C28 C29 C30 120.47(13) . . ?
C30 C29 H29 119.8 . . ?
C29 C30 H30 120.4 . . ?
C31 C30 C29 119.29(12) . . ?
C31 C30 H30 120.4 . . ?
C30 C31 H31 119.6 . . ?
C30 C31 C32 120.79(12) . . ?
C32 C31 H31 119.6 . . ?
C27 C32 H32 119.9 . . ?
C31 C32 C27 120.12(12) . . ?
C31 C32 H32 119.9 . . ?

loop_
_geom_bond_atom_site_label_1
_geom_bond_atom_site_label_2
_geom_bond_distance
_geom_bond_site_symmetry_2
_geom_bond_publ_flag
N1 C6 1.3852(16) . ?
N1 C7 1.3136(15) . ?
N2 C5 1.3904(14) . ?
N2 C7 1.3853(14) . ?
N2 C15 1.4295(14) . ?
N3 C14 1.1456(17) . ?
N4 C18 1.4163(14) . ?
N4 C21 1.4223(14) . ?
N4 C27 1.4149(14) . ?
C1 H1 0.9500 . ?
C1 C2 1.374(2) . ?
C1 C6 1.3961(18) . ?
C2 H2 0.9500 . ?
C2 C3 1.396(2) . ?
C3 H3 0.9500 . ?
C3 C4 1.3796(18) . ?
C4 H4 0.9500 . ?
C4 C5 1.3918(16) . ?
C5 C6 1.3955(16) . ?
C7 C8 1.4691(16) . ?
C8 C9 1.3953(16) . ?
C8 C13 1.3958(16) . ?
C9 H9 0.9500 . ?
C9 C10 1.3807(18) . ?
C10 H10 0.9500 . ?
C10 C11 1.3918(18) . ?
C11 C12 1.3908(17) . ?
C11 C14 1.4462(18) . ?
C12 H12 0.9500 . ?
C12 C13 1.3840(17) . ?
C13 H13 0.9500 . ?
C15 C16 1.3887(15) . ?
C15 C20 1.3918(15) . ?
C16 H16 0.9500 . ?
C16 C17 1.3829(16) . ?
C17 H17 0.9500 . ?
C17 C18 1.3951(16) . ?
C18 C19 1.3968(15) . ?
C19 H19 0.9500 . ?
C19 C20 1.3837(16) . ?
C20 H20 0.9500 . ?
C21 C22 1.3848(17) . ?
C21 C26 1.3901(17) . ?
C22 H22 0.9500 . ?
C22 C23 1.3930(19) . ?
C23 H23 0.9500 . ?
C23 C24 1.375(2) . ?
C24 H24 0.9500 . ?
C24 C25 1.376(2) . ?
C25 H25 0.9500 . ?
C25 C26 1.3821(17) . ?
C26 H26 0.9500 . ?
C27 C28 1.3903(17) . ?
C27 C32 1.3909(16) . ?
C28 H28 0.9500 . ?
C28 C29 1.3840(17) . ?
C29 H29 0.9500 . ?
C29 C30 1.384(2) . ?
C30 H30 0.9500 . ?
C30 C31 1.375(2) . ?
C31 H31 0.9500 . ?
C31 C32 1.3877(18) . ?
C32 H32 0.9500 . ?
